data_7128776
loop_
_publ_author_name
'Hartmann, Deborah'
'Braner, Sven'
'Greb, Lutz'

_publ_section_title
;
 Bis(perchlorocatecholato)silane and heteroleptic bidonors: hidden
 frustrated Lewis pairs resulting from ring strain.
;
_journal_issue 69
_journal_name_full 'Chemical communications (Cambridge, England)'
_journal_page_first 8572
_journal_page_last 8575
_journal_paper_doi 10.1039/d1cc03452a
_journal_volume 57
_journal_year 2021
_chemical_formula_moiety 'C30 H16 Cl8 N O4 P Si, 2(C H2 Cl2)'
_chemical_formula_sum 'C32 H20 Cl12 N O4 P Si'
_chemical_formula_weight 966.95
_chemical_properties_physical Moisture-sensitive
_space_group_crystal_system triclinic
_space_group_IT_number 2
_space_group_name_Hall '-P 1'
_space_group_name_H-M_alt 'P -1'
_atom_sites_solution_hydrogens geom
_atom_sites_solution_primary dual
_audit_creation_date 2021-03-31
_audit_creation_method
;
Olex2 1.3-alpha
(compiled 2020.11.12 svn.r5f609507 for OlexSys, GUI svn.r6272)
;
_audit_update_record
;
2021-06-20 deposited with the CCDC.	2021-07-27 downloaded from the CCDC.
;
_cell_angle_alpha 77.511(2)
_cell_angle_beta 89.089(2)
_cell_angle_gamma 75.072(2)
_cell_formula_units_Z 2
_cell_length_a 8.7056(5)
_cell_length_b 11.1906(6)
_cell_length_c 20.7094(10)
_cell_measurement_reflns_used 9947
_cell_measurement_temperature 100.0
_cell_measurement_theta_max 30.04
_cell_measurement_theta_min 2.37
_cell_volume 1901.61(18)
_computing_cell_refinement 'SAINT V8.40A (Bruker, 2019)'
_computing_data_reduction 'SAINT V8.40A (Bruker, 2019)'
_computing_molecular_graphics 'Olex2 1.3-alpha (Dolomanov et al., 2009)'
_computing_publication_material 'Olex2 1.3-alpha (Dolomanov et al., 2009)'
_computing_structure_refinement 'XL  (Sheldrick, 2008)'
_computing_structure_solution 'SHELXT 2014/5 (Sheldrick, 2014)'
_diffrn_ambient_temperature 100.0
_diffrn_detector 'Bruker PhotonIII C14 detector'
_diffrn_detector_area_resol_mean 7.9
_diffrn_detector_type 'CPAD detector'
_diffrn_measured_fraction_theta_full 0.999
_diffrn_measured_fraction_theta_max 0.970
_diffrn_measurement_device 'three-circle diffractometer'
_diffrn_measurement_device_type 'Bruker APEX-II CCD'
_diffrn_measurement_method '\f and \w scans'
_diffrn_radiation_monochromator 'mirror optics'
_diffrn_radiation_probe x-ray
_diffrn_radiation_type MoK\a
_diffrn_radiation_wavelength 0.71073
_diffrn_reflns_av_R_equivalents 0.0368
_diffrn_reflns_av_unetI/netI 0.0354
_diffrn_reflns_Laue_measured_fraction_full 0.999
_diffrn_reflns_Laue_measured_fraction_max 0.970
_diffrn_reflns_limit_h_max 12
_diffrn_reflns_limit_h_min -11
_diffrn_reflns_limit_k_max 15
_diffrn_reflns_limit_k_min -15
_diffrn_reflns_limit_l_max 29
_diffrn_reflns_limit_l_min -28
_diffrn_reflns_number 36496
_diffrn_reflns_point_group_measured_fraction_full 0.999
_diffrn_reflns_point_group_measured_fraction_max 0.970
_diffrn_reflns_theta_full 25.242
_diffrn_reflns_theta_max 30.059
_diffrn_reflns_theta_min 1.972
_diffrn_source 'microfocus sealed X-ray tube'
_diffrn_source_current 1.4
_diffrn_source_power 0.07
_diffrn_source_type 'Incoatec I\ms 3.0'
_diffrn_source_voltage 50.0
_diffrn_standards_number 0
_exptl_absorpt_coefficient_mu 0.987
_exptl_absorpt_correction_T_max 0.7460
_exptl_absorpt_correction_T_min 0.6579
_exptl_absorpt_correction_type multi-scan
_exptl_absorpt_process_details
;
SADABS-2016/2 (Bruker,2016/2) was used for absorption correction.
wR2(int) was 0.1128 before and 0.0500 after correction.
The Ratio of minimum to maximum transmission is 0.8819.
The \l/2 correction factor is Not present.
;
_exptl_crystal_colour colourless
_exptl_crystal_colour_primary colourless
_exptl_crystal_density_diffrn 1.689
_exptl_crystal_description block
_exptl_crystal_F_000 968
_exptl_crystal_size_max 0.41
_exptl_crystal_size_mid 0.329
_exptl_crystal_size_min 0.17
_refine_diff_density_max 0.574
_refine_diff_density_min -0.649
_refine_diff_density_rms 0.068
_refine_ls_extinction_method none
_refine_ls_goodness_of_fit_ref 1.028
_refine_ls_hydrogen_treatment constr
_refine_ls_matrix_type full
_refine_ls_number_parameters 460
_refine_ls_number_reflns 10828
_refine_ls_number_restraints 0
_refine_ls_restrained_S_all 1.028
_refine_ls_R_factor_all 0.0391
_refine_ls_R_factor_gt 0.0312
_refine_ls_shift/su_max 0.002
_refine_ls_shift/su_mean 0.000
_refine_ls_structure_factor_coef Fsqd
_refine_ls_weighting_details 'w=1/[\s^2^(Fo^2^)+(0.0230P)^2^+1.3546P] where P=(Fo^2^+2Fc^2^)/3'
_refine_ls_weighting_scheme calc
_refine_ls_wR_factor_gt 0.0692
_refine_ls_wR_factor_ref 0.0730
_reflns_Friedel_coverage 0.000
_reflns_number_gt 9439
_reflns_number_total 10828
_reflns_threshold_expression 'I > 2\s(I)'
_cod_data_source_file d1cc03452a2.cif
_cod_data_source_block mo_dh416_0m
_cod_depositor_comments 'Adding full bibliography for 7128765--7128778.cif.'
_cod_database_code 7128776
_shelx_shelxl_version_number 2018/3
_shelx_space_group_comment
;
The symmetry employed for this shelxl refinement is uniquely defined
by the following loop, which should always be used as a source of
symmetry information in preference to the above space-group names.
They are only intended as comments.
;
_shelx_estimated_absorpt_t_max 0.850
_shelx_estimated_absorpt_t_min 0.688
_olex2_refinement_description
;
1. Fixed Uiso
 At 1.2 times of:
  All C(H) groups, All C(H,H) groups
2.a Secondary CH2 refined with riding coordinates:
 C18(H18A,H18B), C31(H31A,H31B), C32(H32A,H32B)
2.b Aromatic/amide H refined with riding coordinates:
 C17(H17), C20(H20), C21(H21), C16(H16), C14(H14), C15(H15), C24(H24),
 C22(H22), C26(H26), C23(H23), C30(H30), C27(H27), C28(H28), C29(H29)
;
_olex2_date_sample_data_collection 2020-12-30
_olex2_date_sample_submission 2020-12-30
_olex2_submission_special_instructions 'No special instructions were received'

loop_
_space_group_symop_operation_xyz
'x, y, z'
'-x, -y, -z'

loop_
_atom_site_label
_atom_site_type_symbol
_atom_site_fract_x
_atom_site_fract_y
_atom_site_fract_z
_atom_site_U_iso_or_equiv
_atom_site_adp_type
_atom_site_occupancy
_atom_site_site_symmetry_order
_atom_site_calc_flag
_atom_site_refinement_flags_posn
_atom_site_refinement_flags_adp
_atom_site_refinement_flags_occupancy
_atom_site_disorder_assembly
_atom_site_disorder_group
Cl4 Cl 0.90266(4) -0.05167(3) 0.89568(2) 0.01890(8) Uani 1 1 d . . . . .
Cl8 Cl 0.23533(5) 0.62856(3) 0.58147(2) 0.01962(8) Uani 1 1 d . . . . .
Cl1 Cl 0.16844(4) 0.11978(4) 0.83499(2) 0.02133(8) Uani 1 1 d . . . . .
Cl5 Cl 0.62138(5) 0.09559(4) 0.54331(2) 0.02247(8) Uani 1 1 d . . . . .
P1 P 0.55398(5) 0.43242(4) 0.80424(2) 0.01284(7) Uani 1 1 d . . . . .
Cl7 Cl 0.18136(5) 0.54260(4) 0.45054(2) 0.02401(9) Uani 1 1 d . . . . .
Cl6 Cl 0.37596(5) 0.27640(4) 0.43040(2) 0.02557(9) Uani 1 1 d . . . . .
Cl3 Cl 0.67957(5) -0.19515(4) 0.98522(2) 0.02623(9) Uani 1 1 d . . . . .
Cl2 Cl 0.31181(5) -0.10955(4) 0.95422(2) 0.02751(9) Uani 1 1 d . . . . .
Si1 Si 0.58887(5) 0.28375(4) 0.73052(2) 0.01180(8) Uani 1 1 d . . . . .
Cl9 Cl 0.93708(6) -0.17139(4) 0.64310(3) 0.03465(11) Uani 1 1 d . . . . .
Cl12 Cl 0.75760(6) 0.02298(5) 0.30580(3) 0.03612(11) Uani 1 1 d . . . . .
Cl10 Cl 0.66849(7) -0.12736(5) 0.72789(3) 0.04503(14) Uani 1 1 d . . . . .
Cl11 Cl 0.87088(10) -0.10534(6) 0.44072(3) 0.05637(18) Uani 1 1 d . . . . .
O4 O 0.46555(13) 0.41964(10) 0.67959(5) 0.0134(2) Uani 1 1 d . . . . .
O1 O 0.42500(13) 0.22878(10) 0.76187(5) 0.0141(2) Uani 1 1 d . . . . .
O2 O 0.71732(12) 0.15691(9) 0.78488(5) 0.01292(19) Uani 1 1 d . . . . .
O3 O 0.62158(12) 0.20960(10) 0.66382(5) 0.0135(2) Uani 1 1 d . . . . .
N1 N 0.78038(15) 0.35022(11) 0.71233(6) 0.0125(2) Uani 1 1 d . . . . .
C1 C 0.46997(18) 0.13014(14) 0.81374(7) 0.0138(3) Uani 1 1 d . . . . .
C7 C 0.52619(17) 0.27914(14) 0.61093(7) 0.0134(3) Uani 1 1 d . . . . .
C19 C 0.67330(18) 0.39738(14) 0.88044(7) 0.0152(3) Uani 1 1 d . . . . .
C2 C 0.63447(18) 0.09013(14) 0.82742(7) 0.0135(3) Uani 1 1 d . . . . .
C8 C 0.43905(17) 0.39797(14) 0.61958(7) 0.0129(3) Uani 1 1 d . . . . .
C3 C 0.69947(18) -0.00818(14) 0.88013(7) 0.0152(3) Uani 1 1 d . . . . .
C17 C 0.91235(18) 0.27545(14) 0.69217(7) 0.0150(3) Uani 1 1 d . . . . .
H17 H 0.906998 0.196835 0.683217 0.018 Uiso 1 1 calc R U . . .
C20 C 0.80459(18) 0.29237(14) 0.89311(7) 0.0163(3) Uani 1 1 d . . . . .
H20 H 0.826401 0.236776 0.863404 0.020 Uiso 1 1 calc R U . . .
C5 C 0.43586(19) -0.03263(15) 0.90584(8) 0.0181(3) Uani 1 1 d . . . . .
C9 C 0.33625(18) 0.48090(14) 0.56982(7) 0.0150(3) Uani 1 1 d . . . . .
C13 C 0.78706(18) 0.46416(14) 0.72316(7) 0.0139(3) Uani 1 1 d . . . . .
C4 C 0.59879(19) -0.07081(15) 0.91955(8) 0.0180(3) Uani 1 1 d . . . . .
C18 C 0.64005(18) 0.54383(14) 0.74723(7) 0.0151(3) Uani 1 1 d . . . . .
H18A H 0.564166 0.591534 0.709720 0.018 Uiso 1 1 calc R U . . .
H18B H 0.667797 0.604882 0.770182 0.018 Uiso 1 1 calc R U . . .
C11 C 0.40274(19) 0.32432(16) 0.50237(7) 0.0179(3) Uani 1 1 d . . . . .
C21 C 0.90391(19) 0.26833(15) 0.94888(7) 0.0183(3) Uani 1 1 d . . . . .
H21 H 0.993099 0.196425 0.957336 0.022 Uiso 1 1 calc R U . . .
C16 C 1.05441(19) 0.30927(15) 0.68416(7) 0.0174(3) Uani 1 1 d . . . . .
H16 H 1.145338 0.254452 0.670386 0.021 Uiso 1 1 calc R U . . .
C12 C 0.50986(19) 0.24221(14) 0.55250(7) 0.0160(3) Uani 1 1 d . . . . .
C14 C 0.92643(19) 0.50292(15) 0.71514(7) 0.0169(3) Uani 1 1 d . . . . .
H14 H 0.928650 0.583410 0.722445 0.020 Uiso 1 1 calc R U . . .
C15 C 1.06213(19) 0.42467(15) 0.69655(7) 0.0184(3) Uani 1 1 d . . . . .
H15 H 1.158980 0.449397 0.692324 0.022 Uiso 1 1 calc R U . . .
C6 C 0.37015(18) 0.06927(15) 0.85279(7) 0.0159(3) Uani 1 1 d . . . . .
C25 C 0.35582(18) 0.51736(15) 0.81936(7) 0.0158(3) Uani 1 1 d . . . . .
C24 C 0.6413(2) 0.47874(16) 0.92440(8) 0.0217(3) Uani 1 1 d . . . . .
H24 H 0.551883 0.550460 0.916250 0.026 Uiso 1 1 calc R U . . .
C10 C 0.31603(19) 0.44249(15) 0.51098(7) 0.0174(3) Uani 1 1 d . . . . .
C22 C 0.8723(2) 0.34975(16) 0.99218(8) 0.0215(3) Uani 1 1 d . . . . .
H22 H 0.940659 0.333980 1.030101 0.026 Uiso 1 1 calc R U . . .
C26 C 0.2483(2) 0.44869(16) 0.84653(8) 0.0197(3) Uani 1 1 d . . . . .
H26 H 0.280161 0.358656 0.856665 0.024 Uiso 1 1 calc R U . . .
C23 C 0.7413(2) 0.45403(17) 0.98022(8) 0.0251(4) Uani 1 1 d . . . . .
H23 H 0.719662 0.508960 1.010262 0.030 Uiso 1 1 calc R U . . .
C30 C 0.3076(2) 0.64947(16) 0.80511(9) 0.0233(3) Uani 1 1 d . . . . .
H30 H 0.379894 0.696878 0.786397 0.028 Uiso 1 1 calc R U . . .
C27 C 0.0945(2) 0.51196(18) 0.85877(8) 0.0237(3) Uani 1 1 d . . . . .
H27 H 0.021319 0.465070 0.877002 0.028 Uiso 1 1 calc R U . . .
C28 C 0.0480(2) 0.64313(18) 0.84441(8) 0.0240(3) Uani 1 1 d . . . . .
H28 H -0.057280 0.685998 0.852590 0.029 Uiso 1 1 calc R U . . .
C31 C 0.8337(2) -0.07478(16) 0.69509(10) 0.0263(4) Uani 1 1 d . . . . .
H31A H 0.797098 0.013840 0.669575 0.032 Uiso 1 1 calc R U . . .
H31B H 0.906408 -0.076542 0.731770 0.032 Uiso 1 1 calc R U . . .
C29 C 0.1543(2) 0.71219(17) 0.81815(9) 0.0267(4) Uani 1 1 d . . . . .
H29 H 0.122464 0.802196 0.809071 0.032 Uiso 1 1 calc R U . . .
C32 C 0.7364(3) 0.0251(2) 0.39080(11) 0.0421(5) Uani 1 1 d . . . . .
H32A H 0.755088 0.104427 0.398739 0.050 Uiso 1 1 calc R U . . .
H32B H 0.626347 0.023630 0.402955 0.050 Uiso 1 1 calc R U . . .

loop_
_atom_site_aniso_label
_atom_site_aniso_U_11
_atom_site_aniso_U_22
_atom_site_aniso_U_33
_atom_site_aniso_U_23
_atom_site_aniso_U_13
_atom_site_aniso_U_12
Cl4 0.01212(17) 0.01723(16) 0.02342(18) 0.00225(13) -0.00285(13) -0.00225(13)
Cl8 0.01879(18) 0.01604(16) 0.01980(17) -0.00068(13) -0.00083(13) 0.00034(13)
Cl1 0.01136(17) 0.0294(2) 0.02081(17) 0.00083(15) 0.00014(13) -0.00628(14)
Cl5 0.0267(2) 0.02059(18) 0.02120(18) -0.01048(14) 0.00039(14) -0.00309(15)
P1 0.01233(18) 0.01398(16) 0.01151(16) -0.00213(13) 0.00006(12) -0.00272(13)
Cl7 0.0220(2) 0.0311(2) 0.01407(16) 0.00152(14) -0.00594(13) -0.00324(16)
Cl6 0.0310(2) 0.0338(2) 0.01460(16) -0.00894(15) -0.00317(14) -0.00985(18)
Cl3 0.0219(2) 0.02390(19) 0.0265(2) 0.01114(15) -0.00491(15) -0.00824(16)
Cl2 0.0195(2) 0.0338(2) 0.02574(19) 0.00900(16) 0.00027(15) -0.01370(17)
Si1 0.01101(19) 0.01267(17) 0.01091(17) -0.00174(14) -0.00038(13) -0.00232(14)
Cl9 0.0362(3) 0.0252(2) 0.0458(3) -0.01483(19) 0.0078(2) -0.00810(19)
Cl12 0.0363(3) 0.0308(2) 0.0402(3) -0.0086(2) 0.0051(2) -0.0064(2)
Cl10 0.0449(3) 0.0331(3) 0.0662(4) -0.0226(3) 0.0220(3) -0.0177(2)
Cl11 0.0942(6) 0.0484(3) 0.0294(3) -0.0113(2) 0.0080(3) -0.0217(3)
O4 0.0141(5) 0.0135(5) 0.0117(5) -0.0032(4) -0.0013(4) -0.0018(4)
O1 0.0117(5) 0.0151(5) 0.0140(5) 0.0001(4) -0.0009(4) -0.0035(4)
O2 0.0112(5) 0.0134(5) 0.0129(5) 0.0001(4) 0.0007(4) -0.0033(4)
O3 0.0132(5) 0.0138(5) 0.0127(5) -0.0034(4) -0.0015(4) -0.0018(4)
N1 0.0123(6) 0.0138(5) 0.0102(5) -0.0008(4) -0.0002(4) -0.0030(5)
C1 0.0139(7) 0.0147(6) 0.0122(6) -0.0019(5) -0.0008(5) -0.0034(5)
C7 0.0118(7) 0.0151(6) 0.0137(6) -0.0025(5) 0.0000(5) -0.0046(5)
C19 0.0152(7) 0.0187(7) 0.0120(6) -0.0020(5) -0.0002(5) -0.0059(6)
C2 0.0126(7) 0.0140(6) 0.0143(6) -0.0028(5) 0.0005(5) -0.0043(5)
C8 0.0116(7) 0.0169(7) 0.0110(6) -0.0031(5) 0.0008(5) -0.0053(5)
C3 0.0116(7) 0.0157(7) 0.0178(7) -0.0024(5) -0.0018(5) -0.0036(5)
C17 0.0145(7) 0.0148(6) 0.0138(6) -0.0023(5) -0.0002(5) -0.0015(5)
C20 0.0151(7) 0.0184(7) 0.0149(6) -0.0035(5) -0.0004(5) -0.0039(6)
C5 0.0160(8) 0.0203(7) 0.0179(7) 0.0006(6) 0.0010(5) -0.0086(6)
C9 0.0132(7) 0.0163(7) 0.0145(6) -0.0016(5) 0.0010(5) -0.0035(5)
C13 0.0168(7) 0.0141(6) 0.0102(6) -0.0007(5) -0.0006(5) -0.0044(5)
C4 0.0178(8) 0.0169(7) 0.0170(7) 0.0021(6) -0.0017(5) -0.0050(6)
C18 0.0173(7) 0.0135(6) 0.0144(6) -0.0030(5) 0.0019(5) -0.0040(5)
C11 0.0194(8) 0.0254(8) 0.0114(6) -0.0054(6) 0.0001(5) -0.0089(6)
C21 0.0167(8) 0.0200(7) 0.0164(7) -0.0017(6) -0.0019(5) -0.0033(6)
C16 0.0137(7) 0.0201(7) 0.0153(7) -0.0004(6) 0.0000(5) -0.0016(6)
C12 0.0166(7) 0.0179(7) 0.0145(6) -0.0056(5) 0.0014(5) -0.0049(6)
C14 0.0190(8) 0.0182(7) 0.0149(7) -0.0026(5) 0.0004(5) -0.0081(6)
C15 0.0150(7) 0.0248(8) 0.0157(7) -0.0008(6) 0.0002(5) -0.0090(6)
C6 0.0112(7) 0.0198(7) 0.0166(7) -0.0027(6) -0.0001(5) -0.0049(6)
C25 0.0137(7) 0.0200(7) 0.0132(6) -0.0048(5) -0.0002(5) -0.0023(6)
C24 0.0224(8) 0.0232(8) 0.0180(7) -0.0072(6) -0.0005(6) -0.0008(6)
C10 0.0141(7) 0.0234(7) 0.0129(6) 0.0004(6) -0.0015(5) -0.0055(6)
C22 0.0227(8) 0.0277(8) 0.0144(7) -0.0041(6) -0.0025(6) -0.0071(7)
C26 0.0182(8) 0.0240(8) 0.0193(7) -0.0092(6) 0.0042(6) -0.0064(6)
C23 0.0295(9) 0.0288(9) 0.0179(7) -0.0115(7) -0.0021(6) -0.0034(7)
C30 0.0196(8) 0.0201(8) 0.0260(8) -0.0008(6) 0.0043(6) -0.0014(6)
C27 0.0181(8) 0.0350(9) 0.0237(8) -0.0153(7) 0.0051(6) -0.0099(7)
C28 0.0147(8) 0.0383(10) 0.0168(7) -0.0106(7) -0.0001(6) 0.0010(7)
C31 0.0247(9) 0.0176(7) 0.0367(10) -0.0084(7) -0.0050(7) -0.0029(7)
C29 0.0230(9) 0.0238(8) 0.0256(8) -0.0020(7) 0.0047(7) 0.0047(7)
C32 0.0481(14) 0.0377(11) 0.0488(13) -0.0226(10) 0.0279(11) -0.0168(10)

loop_
_atom_type_symbol
_atom_type_description
_atom_type_scat_dispersion_real
_atom_type_scat_dispersion_imag
_atom_type_scat_source
C C 0.0033 0.0016 'International Tables Vol C Tables 4.2.6.8 and 6.1.1.4'
H H 0.0000 0.0000 'International Tables Vol C Tables 4.2.6.8 and 6.1.1.4'
Cl Cl 0.1484 0.1585 'International Tables Vol C Tables 4.2.6.8 and 6.1.1.4'
N N 0.0061 0.0033 'International Tables Vol C Tables 4.2.6.8 and 6.1.1.4'
O O 0.0106 0.0060 'International Tables Vol C Tables 4.2.6.8 and 6.1.1.4'
P P 0.1023 0.0942 'International Tables Vol C Tables 4.2.6.8 and 6.1.1.4'
Si Si 0.0817 0.0704 'International Tables Vol C Tables 4.2.6.8 and 6.1.1.4'

loop_
_exptl_crystal_face_index_h
_exptl_crystal_face_index_k
_exptl_crystal_face_index_l
_exptl_crystal_face_perp_dist
1.00 3.00 -4.00 0.1570
-2.00 -1.00 -6.00 0.1430
2.00 1.00 5.00 0.0190
-6.00 3.00 -5.00 0.1940
4.00 -2.00 5.00 0.0350
-5.00 -6.00 -4.00 0.1110
0.00 2.00 -5.00 0.1600
0.00 -1.00 -5.00 0.0850
0.00 1.00 5.00 0.0370

loop_
_geom_angle_atom_site_label_1
_geom_angle_atom_site_label_2
_geom_angle_atom_site_label_3
_geom_angle
_geom_angle_site_symmetry_1
_geom_angle_site_symmetry_3
_geom_angle_publ_flag
C19 P1 Si1 122.20(5) . . ?
C19 P1 C18 103.81(7) . . ?
C18 P1 Si1 93.57(5) . . ?
C25 P1 Si1 119.17(5) . . ?
C25 P1 C19 107.47(7) . . ?
C25 P1 C18 107.18(7) . . ?
O4 Si1 P1 79.71(4) . . ?
O4 Si1 O1 92.06(5) . . ?
O4 Si1 N1 92.12(5) . . ?
O1 Si1 P1 92.25(4) . . ?
O1 Si1 N1 169.11(5) . . ?
O2 Si1 P1 95.80(4) . . ?
O2 Si1 O4 175.06(5) . . ?
O2 Si1 O1 90.18(5) . . ?
O2 Si1 N1 84.92(5) . . ?
O3 Si1 P1 165.89(4) . . ?
O3 Si1 O4 90.30(5) . . ?
O3 Si1 O1 98.10(5) . . ?
O3 Si1 O2 93.75(5) . . ?
O3 Si1 N1 91.93(5) . . ?
N1 Si1 P1 78.62(4) . . ?
C8 O4 Si1 110.71(9) . . ?
C1 O1 Si1 110.95(9) . . ?
C2 O2 Si1 110.92(9) . . ?
C7 O3 Si1 110.98(9) . . ?
C17 N1 Si1 118.65(10) . . ?
C17 N1 C13 118.63(13) . . ?
C13 N1 Si1 122.60(10) . . ?
O1 C1 C2 113.89(13) . . ?
O1 C1 C6 126.18(14) . . ?
C6 C1 C2 119.93(13) . . ?
O3 C7 C8 113.68(12) . . ?
O3 C7 C12 125.95(14) . . ?
C12 C7 C8 120.37(14) . . ?
C20 C19 P1 119.41(11) . . ?
C20 C19 C24 119.57(14) . . ?
C24 C19 P1 120.89(12) . . ?
O2 C2 C1 113.53(12) . . ?
O2 C2 C3 125.43(14) . . ?
C3 C2 C1 121.04(13) . . ?
O4 C8 C7 113.53(12) . . ?
O4 C8 C9 125.66(13) . . ?
C9 C8 C7 120.80(13) . . ?
C2 C3 Cl4 119.12(11) . . ?
C2 C3 C4 119.21(14) . . ?
C4 C3 Cl4 121.67(12) . . ?
N1 C17 H17 118.8 . . ?
N1 C17 C16 122.44(14) . . ?
C16 C17 H17 118.8 . . ?
C19 C20 H20 119.8 . . ?
C21 C20 C19 120.49(14) . . ?
C21 C20 H20 119.8 . . ?
C4 C5 Cl2 120.15(12) . . ?
C4 C5 C6 120.40(14) . . ?
C6 C5 Cl2 119.45(12) . . ?
C8 C9 Cl8 119.39(11) . . ?
C8 C9 C10 119.04(14) . . ?
C10 C9 Cl8 121.56(12) . . ?
N1 C13 C18 117.52(13) . . ?
N1 C13 C14 121.07(14) . . ?
C14 C13 C18 121.34(13) . . ?
C3 C4 Cl3 119.48(12) . . ?
C5 C4 Cl3 120.45(12) . . ?
C5 C4 C3 120.06(14) . . ?
P1 C18 H18A 110.6 . . ?
P1 C18 H18B 110.6 . . ?
C13 C18 P1 105.60(10) . . ?
C13 C18 H18A 110.6 . . ?
C13 C18 H18B 110.6 . . ?
H18A C18 H18B 108.8 . . ?
C12 C11 Cl6 119.56(12) . . ?
C10 C11 Cl6 120.07(12) . . ?
C10 C11 C12 120.35(13) . . ?
C20 C21 H21 120.1 . . ?
C22 C21 C20 119.77(15) . . ?
C22 C21 H21 120.1 . . ?
C17 C16 H16 120.5 . . ?
C17 C16 C15 118.91(14) . . ?
C15 C16 H16 120.5 . . ?
C7 C12 Cl5 118.99(12) . . ?
C7 C12 C11 119.27(14) . . ?
C11 C12 Cl5 121.74(11) . . ?
C13 C14 H14 120.0 . . ?
C15 C14 C13 120.10(14) . . ?
C15 C14 H14 120.0 . . ?
C16 C15 H15 120.6 . . ?
C14 C15 C16 118.81(14) . . ?
C14 C15 H15 120.6 . . ?
C1 C6 Cl1 119.15(12) . . ?
C1 C6 C5 119.34(14) . . ?
C5 C6 Cl1 121.51(12) . . ?
C26 C25 P1 118.92(12) . . ?
C30 C25 P1 121.76(12) . . ?
C30 C25 C26 119.32(15) . . ?
C19 C24 H24 120.2 . . ?
C23 C24 C19 119.63(15) . . ?
C23 C24 H24 120.2 . . ?
C9 C10 Cl7 119.13(12) . . ?
C11 C10 Cl7 120.75(12) . . ?
C11 C10 C9 120.12(14) . . ?
C21 C22 H22 119.9 . . ?
C23 C22 C21 120.16(15) . . ?
C23 C22 H22 119.9 . . ?
C25 C26 H26 120.0 . . ?
C27 C26 C25 120.09(16) . . ?
C27 C26 H26 120.0 . . ?
C24 C23 H23 119.8 . . ?
C22 C23 C24 120.39(15) . . ?
C22 C23 H23 119.8 . . ?
C25 C30 H30 119.8 . . ?
C29 C30 C25 120.32(16) . . ?
C29 C30 H30 119.8 . . ?
C26 C27 H27 120.0 . . ?
C28 C27 C26 120.08(16) . . ?
C28 C27 H27 120.0 . . ?
C27 C28 H28 119.8 . . ?
C27 C28 C29 120.31(16) . . ?
C29 C28 H28 119.8 . . ?
Cl9 C31 Cl10 110.97(9) . . ?
Cl9 C31 H31A 109.4 . . ?
Cl9 C31 H31B 109.4 . . ?
Cl10 C31 H31A 109.4 . . ?
Cl10 C31 H31B 109.4 . . ?
H31A C31 H31B 108.0 . . ?
C30 C29 H29 120.1 . . ?
C28 C29 C30 119.87(16) . . ?
C28 C29 H29 120.1 . . ?
Cl12 C32 H32A 109.4 . . ?
Cl12 C32 H32B 109.4 . . ?
Cl11 C32 Cl12 111.23(11) . . ?
Cl11 C32 H32A 109.4 . . ?
Cl11 C32 H32B 109.4 . . ?
H32A C32 H32B 108.0 . . ?

loop_
_geom_bond_atom_site_label_1
_geom_bond_atom_site_label_2
_geom_bond_distance
_geom_bond_site_symmetry_2
_geom_bond_publ_flag
Cl4 C3 1.7252(16) . ?
Cl8 C9 1.7258(15) . ?
Cl1 C6 1.7199(16) . ?
Cl5 C12 1.7261(16) . ?
P1 Si1 2.4525(5) . ?
P1 C19 1.8160(15) . ?
P1 C18 1.8238(15) . ?
P1 C25 1.8012(16) . ?
Cl7 C10 1.7204(16) . ?
Cl6 C11 1.7275(15) . ?
Cl3 C4 1.7287(16) . ?
Cl2 C5 1.7270(15) . ?
Si1 O4 1.7546(11) . ?
Si1 O1 1.7564(11) . ?
Si1 O2 1.7504(11) . ?
Si1 O3 1.7433(11) . ?
Si1 N1 1.9931(13) . ?
Cl9 C31 1.7631(18) . ?
Cl12 C32 1.771(2) . ?
Cl10 C31 1.763(2) . ?
Cl11 C32 1.754(3) . ?
O4 C8 1.3509(17) . ?
O1 C1 1.3430(17) . ?
O2 C2 1.3518(17) . ?
O3 C7 1.3499(17) . ?
N1 C17 1.3545(19) . ?
N1 C13 1.3571(18) . ?
C1 C2 1.400(2) . ?
C1 C6 1.385(2) . ?
C7 C8 1.398(2) . ?
C7 C12 1.381(2) . ?
C19 C20 1.393(2) . ?
C19 C24 1.398(2) . ?
C2 C3 1.379(2) . ?
C8 C9 1.383(2) . ?
C3 C4 1.404(2) . ?
C17 H17 0.9500 . ?
C17 C16 1.381(2) . ?
C20 H20 0.9500 . ?
C20 C21 1.390(2) . ?
C5 C4 1.387(2) . ?
C5 C6 1.406(2) . ?
C9 C10 1.405(2) . ?
C13 C18 1.505(2) . ?
C13 C14 1.386(2) . ?
C18 H18A 0.9900 . ?
C18 H18B 0.9900 . ?
C11 C12 1.403(2) . ?
C11 C10 1.391(2) . ?
C21 H21 0.9500 . ?
C21 C22 1.388(2) . ?
C16 H16 0.9500 . ?
C16 C15 1.388(2) . ?
C14 H14 0.9500 . ?
C14 C15 1.382(2) . ?
C15 H15 0.9500 . ?
C25 C26 1.397(2) . ?
C25 C30 1.394(2) . ?
C24 H24 0.9500 . ?
C24 C23 1.393(2) . ?
C22 H22 0.9500 . ?
C22 C23 1.386(2) . ?
C26 H26 0.9500 . ?
C26 C27 1.392(2) . ?
C23 H23 0.9500 . ?
C30 H30 0.9500 . ?
C30 C29 1.392(2) . ?
C27 H27 0.9500 . ?
C27 C28 1.384(3) . ?
C28 H28 0.9500 . ?
C28 C29 1.385(3) . ?
C31 H31A 0.9900 . ?
C31 H31B 0.9900 . ?
C29 H29 0.9500 . ?
C32 H32A 0.9900 . ?
C32 H32B 0.9900 . ?

loop_
_geom_torsion_atom_site_label_1
_geom_torsion_atom_site_label_2
_geom_torsion_atom_site_label_3
_geom_torsion_atom_site_label_4
_geom_torsion
_geom_torsion_site_symmetry_1
_geom_torsion_site_symmetry_2
_geom_torsion_site_symmetry_3
_geom_torsion_site_symmetry_4
_geom_torsion_publ_flag
Cl4 C3 C4 Cl3 -0.26(19) . . . . ?
Cl4 C3 C4 C5 179.54(12) . . . . ?
Cl8 C9 C10 Cl7 -2.70(18) . . . . ?
Cl8 C9 C10 C11 178.07(12) . . . . ?
P1 Si1 O4 C8 177.68(9) . . . . ?
P1 Si1 O1 C1 -89.79(9) . . . . ?
P1 Si1 O2 C2 85.57(9) . . . . ?
P1 Si1 O3 C7 -52.8(2) . . . . ?
P1 C19 C20 C21 175.69(12) . . . . ?
P1 C19 C24 C23 -175.66(13) . . . . ?
P1 C25 C26 C27 179.94(12) . . . . ?
P1 C25 C30 C29 -179.20(14) . . . . ?
Cl6 C11 C12 Cl5 2.14(19) . . . . ?
Cl6 C11 C12 C7 -177.53(12) . . . . ?
Cl6 C11 C10 Cl7 -0.02(19) . . . . ?
Cl6 C11 C10 C9 179.20(12) . . . . ?
Cl2 C5 C4 Cl3 -0.2(2) . . . . ?
Cl2 C5 C4 C3 179.97(12) . . . . ?
Cl2 C5 C6 Cl1 0.2(2) . . . . ?
Cl2 C5 C6 C1 -179.48(12) . . . . ?
Si1 P1 C19 C20 9.92(15) . . . . ?
Si1 P1 C19 C24 -174.23(11) . . . . ?
Si1 P1 C18 C13 -44.82(10) . . . . ?
Si1 P1 C25 C26 58.69(13) . . . . ?
Si1 P1 C25 C30 -121.76(13) . . . . ?
Si1 O4 C8 C7 -5.45(15) . . . . ?
Si1 O4 C8 C9 173.96(12) . . . . ?
Si1 O1 C1 C2 -3.94(15) . . . . ?
Si1 O1 C1 C6 175.55(13) . . . . ?
Si1 O2 C2 C1 5.87(15) . . . . ?
Si1 O2 C2 C3 -173.81(12) . . . . ?
Si1 O3 C7 C8 6.76(15) . . . . ?
Si1 O3 C7 C12 -172.96(13) . . . . ?
Si1 N1 C17 C16 -174.11(11) . . . . ?
Si1 N1 C13 C18 -2.54(17) . . . . ?
Si1 N1 C13 C14 174.65(11) . . . . ?
O4 Si1 O1 C1 -169.57(9) . . . . ?
O4 Si1 O3 C7 -8.18(10) . . . . ?
O4 C8 C9 Cl8 2.6(2) . . . . ?
O4 C8 C9 C10 -177.17(14) . . . . ?
O1 Si1 O4 C8 -90.41(10) . . . . ?
O1 Si1 O2 C2 -6.71(10) . . . . ?
O1 Si1 O3 C7 83.94(10) . . . . ?
O1 C1 C2 O2 -1.27(18) . . . . ?
O1 C1 C2 C3 178.43(13) . . . . ?
O1 C1 C6 Cl1 0.7(2) . . . . ?
O1 C1 C6 C5 -179.61(14) . . . . ?
O2 Si1 O1 C1 6.02(10) . . . . ?
O2 Si1 O3 C7 174.66(9) . . . . ?
O2 C2 C3 Cl4 0.9(2) . . . . ?
O2 C2 C3 C4 -178.76(14) . . . . ?
O3 Si1 O4 C8 7.70(10) . . . . ?
O3 Si1 O1 C1 99.84(10) . . . . ?
O3 Si1 O2 C2 -104.84(9) . . . . ?
O3 C7 C8 O4 -0.84(18) . . . . ?
O3 C7 C8 C9 179.73(13) . . . . ?
O3 C7 C12 Cl5 -1.1(2) . . . . ?
O3 C7 C12 C11 178.57(14) . . . . ?
N1 Si1 O4 C8 99.64(10) . . . . ?
N1 Si1 O1 C1 -57.1(3) . . . . ?
N1 Si1 O2 C2 163.55(10) . . . . ?
N1 Si1 O3 C7 -100.31(10) . . . . ?
N1 C17 C16 C15 -0.7(2) . . . . ?
N1 C13 C18 P1 37.50(15) . . . . ?
N1 C13 C14 C15 -0.7(2) . . . . ?
C1 C2 C3 Cl4 -178.78(11) . . . . ?
C1 C2 C3 C4 1.6(2) . . . . ?
C7 C8 C9 Cl8 -178.07(11) . . . . ?
C7 C8 C9 C10 2.2(2) . . . . ?
C19 P1 C18 C13 79.59(11) . . . . ?
C19 P1 C25 C26 -85.95(13) . . . . ?
C19 P1 C25 C30 93.60(14) . . . . ?
C19 C20 C21 C22 -0.2(2) . . . . ?
C19 C24 C23 C22 0.2(3) . . . . ?
C2 C1 C6 Cl1 -179.86(11) . . . . ?
C2 C1 C6 C5 -0.1(2) . . . . ?
C2 C3 C4 Cl3 179.37(12) . . . . ?
C2 C3 C4 C5 -0.8(2) . . . . ?
C8 C7 C12 Cl5 179.18(11) . . . . ?
C8 C7 C12 C11 -1.1(2) . . . . ?
C8 C9 C10 Cl7 177.03(11) . . . . ?
C8 C9 C10 C11 -2.2(2) . . . . ?
C17 N1 C13 C18 -178.44(12) . . . . ?
C17 N1 C13 C14 -1.3(2) . . . . ?
C17 C16 C15 C14 -1.3(2) . . . . ?
C20 C19 C24 C23 0.2(2) . . . . ?
C20 C21 C22 C23 0.6(3) . . . . ?
C13 N1 C17 C16 2.0(2) . . . . ?
C13 C14 C15 C16 2.0(2) . . . . ?
C4 C5 C6 Cl1 -179.41(12) . . . . ?
C4 C5 C6 C1 0.9(2) . . . . ?
C18 P1 C19 C20 -93.41(13) . . . . ?
C18 P1 C19 C24 82.44(14) . . . . ?
C18 P1 C25 C26 163.00(12) . . . . ?
C18 P1 C25 C30 -17.45(15) . . . . ?
C18 C13 C14 C15 176.36(14) . . . . ?
C21 C22 C23 C24 -0.7(3) . . . . ?
C12 C7 C8 O4 178.91(13) . . . . ?
C12 C7 C8 C9 -0.5(2) . . . . ?
C12 C11 C10 Cl7 -178.66(12) . . . . ?
C12 C11 C10 C9 0.6(2) . . . . ?
C14 C13 C18 P1 -139.68(12) . . . . ?
C6 C1 C2 O2 179.21(13) . . . . ?
C6 C1 C2 C3 -1.1(2) . . . . ?
C6 C5 C4 Cl3 179.40(12) . . . . ?
C6 C5 C4 C3 -0.4(2) . . . . ?
C25 P1 C19 C20 153.25(12) . . . . ?
C25 P1 C19 C24 -30.90(15) . . . . ?
C25 P1 C18 C13 -166.85(10) . . . . ?
C25 C26 C27 C28 -0.4(2) . . . . ?
C25 C30 C29 C28 -1.1(3) . . . . ?
C24 C19 C20 C21 -0.2(2) . . . . ?
C10 C11 C12 Cl5 -179.21(12) . . . . ?
C10 C11 C12 C7 1.1(2) . . . . ?
C26 C25 C30 C29 0.3(3) . . . . ?
C26 C27 C28 C29 -0.4(3) . . . . ?
C30 C25 C26 C27 0.4(2) . . . . ?
C27 C28 C29 C30 1.1(3) . . . . ?
